data_7135048
loop_
_publ_author_name
'An, Kun'
'Liu, Mengqing'
'Wang, Jingxia'
'Nishiura, Masayoshi'
'Cong, Xuefeng'
'Hou, Zhaomin'

_publ_section_title
;
 Synthesis of [1,3]-thiasilolanes <i>via</i> rare-earth-catalysed
 intramolecular &#x3b1;-C(sp<sup>3</sup>)-H silylation of alkyl sulphides
 with hydrosilanes.
;
_journal_issue 88
_journal_name_full 'Chemical communications (Cambridge, England)'
_journal_page_first 17181
_journal_page_last 17184
_journal_paper_doi 10.1039/d5cc04330a
_journal_volume 61
_journal_year 2025
_chemical_formula_moiety 'C12 H20 O S Si2'
_chemical_formula_sum 'C12 H20 O S Si2'
_chemical_formula_weight 268.52
_space_group_crystal_system monoclinic
_space_group_IT_number 14
_space_group_name_Hall '-P 2yn'
_space_group_name_H-M_alt 'P 1 21/n 1'
_atom_sites_solution_hydrogens mixed
_audit_creation_method SHELXL-2018/3
_audit_update_record
;
2025-06-01 deposited with the CCDC.	2025-10-01 downloaded from the CCDC.
;
_cell_angle_alpha 90
_cell_angle_beta 110.531(3)
_cell_angle_gamma 90
_cell_formula_units_Z 4
_cell_length_a 10.7711(5)
_cell_length_b 9.9230(5)
_cell_length_c 15.3315(7)
_cell_measurement_reflns_used 288
_cell_measurement_temperature 173(2)
_cell_measurement_theta_max 25
_cell_measurement_theta_min 2
_cell_volume 1534.57(13)
_computing_cell_refinement 'Bruker SMART APEX3 v2016.1-0'
_computing_data_collection 'Bruker SMART APEX3 v2016.1-0'
_computing_data_reduction 'Bruker SMART APEX3 v2016.1-0'
_computing_molecular_graphics 'Ortep-3 for Windows (Farrugia, 2012)'
_computing_publication_material 'WinGX publication routines (Farrugia, 2012)'
_computing_structure_refinement 'SHELXL-2018/3 (Sheldrick, 2018)'
_computing_structure_solution 'SHELXT 2014/5 (Sheldrick, 2014)'
_diffrn_ambient_temperature 173(2)
_diffrn_measured_fraction_theta_full 0.999
_diffrn_measured_fraction_theta_max 0.999
_diffrn_measurement_device_type 'Bruker D8 Quest with CMOS'
_diffrn_measurement_method 'phi and omega scan'
_diffrn_radiation_type MoK\a
_diffrn_radiation_wavelength 0.71073
_diffrn_reflns_av_R_equivalents 0.0437
_diffrn_reflns_av_unetI/netI 0.0360
_diffrn_reflns_Laue_measured_fraction_full 0.999
_diffrn_reflns_Laue_measured_fraction_max 0.999
_diffrn_reflns_limit_h_max 12
_diffrn_reflns_limit_h_min -11
_diffrn_reflns_limit_k_max 11
_diffrn_reflns_limit_k_min -11
_diffrn_reflns_limit_l_max 18
_diffrn_reflns_limit_l_min -18
_diffrn_reflns_number 11707
_diffrn_reflns_point_group_measured_fraction_full 0.999
_diffrn_reflns_point_group_measured_fraction_max 0.999
_diffrn_reflns_theta_full 25.137
_diffrn_reflns_theta_max 25.137
_diffrn_reflns_theta_min 2.020
_exptl_absorpt_coefficient_mu 0.348
_exptl_absorpt_correction_T_max 0.7452
_exptl_absorpt_correction_T_min 0.5886
_exptl_absorpt_correction_type multi-scan
_exptl_absorpt_process_details SADABS
_exptl_crystal_colour colorless
_exptl_crystal_density_diffrn 1.162
_exptl_crystal_description plate
_exptl_crystal_F_000 576
_exptl_crystal_size_max 0.480
_exptl_crystal_size_mid 0.350
_exptl_crystal_size_min 0.230
_refine_diff_density_max 0.298
_refine_diff_density_min -0.229
_refine_diff_density_rms 0.047
_refine_ls_extinction_method none
_refine_ls_goodness_of_fit_ref 0.936
_refine_ls_hydrogen_treatment mixed
_refine_ls_matrix_type full
_refine_ls_number_parameters 154
_refine_ls_number_reflns 2736
_refine_ls_number_restraints 0
_refine_ls_restrained_S_all 0.936
_refine_ls_R_factor_all 0.0423
_refine_ls_R_factor_gt 0.0353
_refine_ls_shift/su_max 0.000
_refine_ls_shift/su_mean 0.000
_refine_ls_structure_factor_coef Fsqd
_refine_ls_weighting_details 'w=1/[\s^2^(Fo^2^)+(0.0522P)^2^+0.9125P] where P=(Fo^2^+2Fc^2^)/3'
_refine_ls_weighting_scheme calc
_refine_ls_wR_factor_gt 0.0941
_refine_ls_wR_factor_ref 0.0993
_reflns_Friedel_coverage 0.000
_reflns_number_gt 2348
_reflns_number_total 2736
_reflns_threshold_expression 'I > 2\s(I)'
_cod_data_source_file d5cc04330a2.cif
_cod_data_source_block shelx
_cod_depositor_comments 'Adding full bibliography for 7135048.cif.'
_cod_original_sg_symbol_H-M 'P 21/n'
_cod_database_code 7135048
_shelx_shelxl_version_number 2018/3
_shelx_space_group_comment
;
The symmetry employed for this shelxl refinement is uniquely defined
by the following loop, which should always be used as a source of
symmetry information in preference to the above space-group names.
They are only intended as comments.
;
_shelx_estimated_absorpt_t_min 0.851
_shelx_estimated_absorpt_t_max 0.924

loop_
_space_group_symop_operation_xyz
'x, y, z'
'-x+1/2, y+1/2, -z+1/2'
'-x, -y, -z'
'x-1/2, -y-1/2, z-1/2'

loop_
_atom_site_label
_atom_site_type_symbol
_atom_site_fract_x
_atom_site_fract_y
_atom_site_fract_z
_atom_site_U_iso_or_equiv
_atom_site_adp_type
_atom_site_occupancy
_atom_site_site_symmetry_order
_atom_site_calc_flag
_atom_site_refinement_flags_posn
_atom_site_refinement_flags_adp
_atom_site_refinement_flags_occupancy
_atom_site_disorder_assembly
_atom_site_disorder_group
O1 O 0.29499(15) -0.22489(17) 0.16611(10) 0.0454(4) Uani 1 1 d . . . . .
Si1 Si 0.72694(6) 0.18610(6) 0.32099(4) 0.03662(18) Uani 1 1 d . . . . .
Si2 Si 0.35697(6) -0.20228(6) 0.37046(4) 0.03396(17) Uani 1 1 d . . . . .
S1 S 0.60650(6) 0.13876(6) 0.11462(4) 0.03984(17) Uani 1 1 d . . . . .
C1 C 0.7372(3) 0.2242(3) 0.2036(2) 0.0770(10) Uani 1 1 d . . . . .
H1A H 0.729355 0.322600 0.192295 0.092 Uiso 1 1 calc R U . . .
H1B H 0.824078 0.194503 0.202063 0.092 Uiso 1 1 calc R U . . .
C2 C 0.8841(3) 0.1124(3) 0.4008(3) 0.0840(11) Uani 1 1 d . . . . .
H2A H 0.868802 0.071555 0.454371 0.126 Uiso 1 1 calc R U . . .
H2B H 0.951121 0.183388 0.422470 0.126 Uiso 1 1 calc R U . . .
H2C H 0.915224 0.043239 0.367693 0.126 Uiso 1 1 calc R U . . .
C3 C 0.6800(3) 0.3336(3) 0.3762(2) 0.0642(8) Uani 1 1 d . . . . .
H3A H 0.604453 0.379523 0.330494 0.096 Uiso 1 1 calc R U . . .
H3B H 0.755219 0.395898 0.398367 0.096 Uiso 1 1 calc R U . . .
H3C H 0.655515 0.303691 0.428854 0.096 Uiso 1 1 calc R U . . .
C4 C 0.54268(18) 0.03846(19) 0.18507(13) 0.0279(4) Uani 1 1 d . . . . .
C5 C 0.59207(18) 0.05911(19) 0.28124(13) 0.0276(4) Uani 1 1 d . . . . .
C6 C 0.53457(18) -0.01612(19) 0.33441(13) 0.0279(4) Uani 1 1 d . . . . .
H6 H 0.565642 -0.002602 0.399898 0.033 Uiso 1 1 calc R U . . .
C7 C 0.43409(18) -0.1097(2) 0.29588(13) 0.0280(4) Uani 1 1 d . . . . .
C8 C 0.39181(18) -0.1288(2) 0.19902(14) 0.0315(4) Uani 1 1 d . . . . .
C9 C 0.44364(19) -0.0555(2) 0.14306(13) 0.0316(4) Uani 1 1 d . . . . .
H9 H 0.412473 -0.068997 0.077561 0.038 Uiso 1 1 calc R U . . .
C10 C 0.2418(2) -0.2485(3) 0.06821(16) 0.0523(6) Uani 1 1 d . . . . .
H10A H 0.208567 -0.163592 0.035772 0.078 Uiso 1 1 calc R U . . .
H10B H 0.168945 -0.313535 0.054256 0.078 Uiso 1 1 calc R U . . .
H10C H 0.311345 -0.284589 0.047303 0.078 Uiso 1 1 calc R U . . .
C11 C 0.1766(2) -0.1647(3) 0.33534(19) 0.0553(7) Uani 1 1 d . . . . .
H11A H 0.129815 -0.202635 0.273476 0.083 Uiso 1 1 calc R U . . .
H11B H 0.163403 -0.066864 0.333572 0.083 Uiso 1 1 calc R U . . .
H11C H 0.141814 -0.204741 0.380507 0.083 Uiso 1 1 calc R U . . .
C12 C 0.3882(3) -0.3868(2) 0.37295(18) 0.0537(6) Uani 1 1 d . . . . .
H12A H 0.337364 -0.425883 0.312194 0.081 Uiso 1 1 calc R U . . .
H12B H 0.360812 -0.428728 0.421190 0.081 Uiso 1 1 calc R U . . .
H12C H 0.482967 -0.403007 0.386795 0.081 Uiso 1 1 calc R U . . .
H1 H 0.422(2) -0.153(2) 0.4599(14) 0.033(5) Uiso 1 1 d . . . . .

loop_
_atom_site_aniso_label
_atom_site_aniso_U_11
_atom_site_aniso_U_22
_atom_site_aniso_U_33
_atom_site_aniso_U_23
_atom_site_aniso_U_13
_atom_site_aniso_U_12
O1 0.0420(8) 0.0562(10) 0.0351(8) -0.0137(7) 0.0099(7) -0.0213(8)
Si1 0.0357(3) 0.0323(3) 0.0428(4) -0.0017(3) 0.0149(3) -0.0103(2)
Si2 0.0360(3) 0.0345(3) 0.0335(3) -0.0023(2) 0.0149(2) -0.0100(2)
S1 0.0515(3) 0.0380(3) 0.0392(3) 0.0056(2) 0.0274(3) 0.0026(2)
C1 0.100(2) 0.082(2) 0.0624(19) -0.0117(16) 0.0450(18) -0.0521(19)
C2 0.0422(15) 0.062(2) 0.120(3) 0.0049(19) -0.0055(16) -0.0130(14)
C3 0.0742(19) 0.0391(14) 0.092(2) -0.0216(14) 0.0448(17) -0.0224(13)
C4 0.0299(9) 0.0255(10) 0.0322(10) 0.0036(8) 0.0159(8) 0.0063(8)
C5 0.0257(9) 0.0265(10) 0.0307(10) -0.0005(8) 0.0101(8) 0.0006(8)
C6 0.0283(9) 0.0289(10) 0.0251(10) -0.0028(8) 0.0075(8) -0.0015(8)
C7 0.0266(9) 0.0304(10) 0.0283(10) -0.0037(8) 0.0111(8) -0.0030(8)
C8 0.0254(9) 0.0339(11) 0.0333(11) -0.0074(9) 0.0079(8) -0.0038(8)
C9 0.0328(10) 0.0369(11) 0.0243(10) -0.0045(8) 0.0090(8) 0.0036(9)
C10 0.0430(13) 0.0636(16) 0.0414(14) -0.0195(12) 0.0036(11) -0.0113(12)
C11 0.0397(13) 0.0686(18) 0.0646(17) 0.0063(14) 0.0271(12) -0.0061(12)
C12 0.0654(16) 0.0374(13) 0.0601(17) 0.0007(12) 0.0240(13) -0.0095(12)

loop_
_atom_type_symbol
_atom_type_description
_atom_type_scat_dispersion_real
_atom_type_scat_dispersion_imag
_atom_type_scat_source
C C 0.0033 0.0016 'International Tables Vol C Tables 4.2.6.8 and 6.1.1.4'
H H 0.0000 0.0000 'International Tables Vol C Tables 4.2.6.8 and 6.1.1.4'
O O 0.0106 0.0060 'International Tables Vol C Tables 4.2.6.8 and 6.1.1.4'
Si Si 0.0817 0.0704 'International Tables Vol C Tables 4.2.6.8 and 6.1.1.4'
S S 0.1246 0.1234 'International Tables Vol C Tables 4.2.6.8 and 6.1.1.4'

loop_
_geom_angle_atom_site_label_1
_geom_angle_atom_site_label_2
_geom_angle_atom_site_label_3
_geom_angle
_geom_angle_site_symmetry_1
_geom_angle_site_symmetry_3
_geom_angle_publ_flag
C8 O1 C10 118.31(18) . . ?
C3 Si1 C2 110.07(16) . . ?
C3 Si1 C5 112.32(10) . . ?
C2 Si1 C5 112.11(11) . . ?
C3 Si1 C1 113.33(15) . . ?
C2 Si1 C1 111.38(17) . . ?
C5 Si1 C1 97.13(11) . . ?
C12 Si2 C11 111.48(12) . . ?
C12 Si2 C7 112.30(10) . . ?
C11 Si2 C7 111.48(10) . . ?
C12 Si2 H1 107.6(8) . . ?
C11 Si2 H1 109.1(8) . . ?
C7 Si2 H1 104.5(8) . . ?
C4 S1 C1 99.79(11) . . ?
S1 C1 Si1 109.86(13) . . ?
S1 C1 H1A 109.7 . . ?
Si1 C1 H1A 109.7 . . ?
S1 C1 H1B 109.7 . . ?
Si1 C1 H1B 109.7 . . ?
H1A C1 H1B 108.2 . . ?
Si1 C2 H2A 109.5 . . ?
Si1 C2 H2B 109.5 . . ?
H2A C2 H2B 109.5 . . ?
Si1 C2 H2C 109.5 . . ?
H2A C2 H2C 109.5 . . ?
H2B C2 H2C 109.5 . . ?
Si1 C3 H3A 109.5 . . ?
Si1 C3 H3B 109.5 . . ?
H3A C3 H3B 109.5 . . ?
Si1 C3 H3C 109.5 . . ?
H3A C3 H3C 109.5 . . ?
H3B C3 H3C 109.5 . . ?
C9 C4 C5 122.20(17) . . ?
C9 C4 S1 119.43(15) . . ?
C5 C4 S1 118.35(15) . . ?
C4 C5 C6 117.01(17) . . ?
C4 C5 Si1 114.25(14) . . ?
C6 C5 Si1 128.73(14) . . ?
C7 C6 C5 123.10(18) . . ?
C7 C6 H6 118.4 . . ?
C5 C6 H6 118.4 . . ?
C6 C7 C8 117.02(17) . . ?
C6 C7 Si2 120.92(14) . . ?
C8 C7 Si2 122.05(14) . . ?
O1 C8 C9 123.88(18) . . ?
O1 C8 C7 113.89(17) . . ?
C9 C8 C7 122.23(18) . . ?
C8 C9 C4 118.39(18) . . ?
C8 C9 H9 120.8 . . ?
C4 C9 H9 120.8 . . ?
O1 C10 H10A 109.5 . . ?
O1 C10 H10B 109.5 . . ?
H10A C10 H10B 109.5 . . ?
O1 C10 H10C 109.5 . . ?
H10A C10 H10C 109.5 . . ?
H10B C10 H10C 109.5 . . ?
Si2 C11 H11A 109.5 . . ?
Si2 C11 H11B 109.5 . . ?
H11A C11 H11B 109.5 . . ?
Si2 C11 H11C 109.5 . . ?
H11A C11 H11C 109.5 . . ?
H11B C11 H11C 109.5 . . ?
Si2 C12 H12A 109.5 . . ?
Si2 C12 H12B 109.5 . . ?
H12A C12 H12B 109.5 . . ?
Si2 C12 H12C 109.5 . . ?
H12A C12 H12C 109.5 . . ?
H12B C12 H12C 109.5 . . ?

loop_
_geom_bond_atom_site_label_1
_geom_bond_atom_site_label_2
_geom_bond_distance
_geom_bond_site_symmetry_2
_geom_bond_publ_flag
O1 C8 1.372(2) . ?
O1 C10 1.426(3) . ?
Si1 C3 1.847(3) . ?
Si1 C2 1.856(3) . ?
Si1 C5 1.8571(19) . ?
Si1 C1 1.879(3) . ?
Si2 C12 1.860(3) . ?
Si2 C11 1.862(2) . ?
Si2 C7 1.8727(19) . ?
Si2 H1 1.39(2) . ?
S1 C4 1.7750(19) . ?
S1 C1 1.793(3) . ?
C1 H1A 0.9900 . ?
C1 H1B 0.9900 . ?
C2 H2A 0.9800 . ?
C2 H2B 0.9800 . ?
C2 H2C 0.9800 . ?
C3 H3A 0.9800 . ?
C3 H3B 0.9800 . ?
C3 H3C 0.9800 . ?
C4 C9 1.393(3) . ?
C4 C5 1.396(3) . ?
C5 C6 1.400(3) . ?
C6 C7 1.391(3) . ?
C6 H6 0.9500 . ?
C7 C8 1.405(3) . ?
C8 C9 1.383(3) . ?
C9 H9 0.9500 . ?
C10 H10A 0.9800 . ?
C10 H10B 0.9800 . ?
C10 H10C 0.9800 . ?
C11 H11A 0.9800 . ?
C11 H11B 0.9800 . ?
C11 H11C 0.9800 . ?
C12 H12A 0.9800 . ?
C12 H12B 0.9800 . ?
C12 H12C 0.9800 . ?

loop_
_geom_torsion_atom_site_label_1
_geom_torsion_atom_site_label_2
_geom_torsion_atom_site_label_3
_geom_torsion_atom_site_label_4
_geom_torsion
_geom_torsion_site_symmetry_1
_geom_torsion_site_symmetry_2
_geom_torsion_site_symmetry_3
_geom_torsion_site_symmetry_4
_geom_torsion_publ_flag
C4 S1 C1 Si1 -7.7(2) . . . . ?
C3 Si1 C1 S1 -111.82(19) . . . . ?
C2 Si1 C1 S1 123.42(19) . . . . ?
C5 Si1 C1 S1 6.3(2) . . . . ?
C1 S1 C4 C9 -174.44(19) . . . . ?
C1 S1 C4 C5 7.0(2) . . . . ?
C9 C4 C5 C6 -2.0(3) . . . . ?
S1 C4 C5 C6 176.51(14) . . . . ?
C9 C4 C5 Si1 178.33(15) . . . . ?
S1 C4 C5 Si1 -3.13(19) . . . . ?
C3 Si1 C5 C4 116.75(17) . . . . ?
C2 Si1 C5 C4 -118.69(18) . . . . ?
C1 Si1 C5 C4 -2.11(19) . . . . ?
C3 Si1 C5 C6 -62.8(2) . . . . ?
C2 Si1 C5 C6 61.7(2) . . . . ?
C1 Si1 C5 C6 178.3(2) . . . . ?
C4 C5 C6 C7 1.0(3) . . . . ?
Si1 C5 C6 C7 -179.40(15) . . . . ?
C5 C6 C7 C8 0.9(3) . . . . ?
C5 C6 C7 Si2 -177.64(14) . . . . ?
C12 Si2 C7 C6 -115.81(17) . . . . ?
C11 Si2 C7 C6 118.26(18) . . . . ?
C12 Si2 C7 C8 65.69(19) . . . . ?
C11 Si2 C7 C8 -60.2(2) . . . . ?
C10 O1 C8 C9 -1.8(3) . . . . ?
C10 O1 C8 C7 177.78(19) . . . . ?
C6 C7 C8 O1 178.43(17) . . . . ?
Si2 C7 C8 O1 -3.0(2) . . . . ?
C6 C7 C8 C9 -2.0(3) . . . . ?
Si2 C7 C8 C9 176.52(15) . . . . ?
O1 C8 C9 C4 -179.41(18) . . . . ?
C7 C8 C9 C4 1.1(3) . . . . ?
C5 C4 C9 C8 1.0(3) . . . . ?
S1 C4 C9 C8 -177.50(14) . . . . ?
